data_4032488
loop_
_publ_author_name
'Wang, Fang'
'Zhang, Tao'
'Tu, Hai-Yong'
'Zhang, Xing-Guo'

_publ_section_title
;
 Transition-Metal-Free Conversion of Trifluoropropanamides into
 Cyanoformamides through C-CF3 Bond Cleavage and Nitrogenation.
;
_journal_name_full 'The Journal of organic chemistry'
_journal_paper_doi 10.1021/acs.joc.7b00626
_journal_year 2017
_chemical_formula_moiety 'C9 H7 Br N2 O'
_chemical_formula_sum 'C9 H7 Br N2 O'
_chemical_formula_weight 239.08
_chemical_name_systematic
; 
 ? 
;
_space_group_IT_number 14
_symmetry_cell_setting monoclinic
_symmetry_space_group_name_Hall '-P 2ybc'
_symmetry_space_group_name_H-M 'P 1 21/c 1'
_atom_sites_solution_hydrogens geom
_atom_sites_solution_primary direct
_atom_sites_solution_secondary difmap
_audit_creation_method SHELXL-97
_cell_angle_alpha 90.00
_cell_angle_beta 100.574(2)
_cell_angle_gamma 90.00
_cell_formula_units_Z 4
_cell_length_a 10.0199(17)
_cell_length_b 11.491(2)
_cell_length_c 8.1689(14)
_cell_measurement_reflns_used 6637
_cell_measurement_temperature 100(2)
_cell_measurement_theta_max 28.19
_cell_measurement_theta_min 2.54
_cell_volume 924.6(3)
_computing_cell_refinement 'SAINT (Bruker, 2002)'
_computing_data_collection 'SMART (Bruker, 2002)'
_computing_data_reduction SAINT
_computing_molecular_graphics 'XP (Bruker, 2002)'
_computing_publication_material 'SHELXL-97 (Bruker, 2002)'
_computing_structure_refinement 'SHELXL-97 (Sheldrick, 1997)'
_computing_structure_solution 'SHELXS-97 (Sheldrick, 1997)'
_diffrn_ambient_temperature 100(2)
_diffrn_measured_fraction_theta_full 0.998
_diffrn_measured_fraction_theta_max 0.998
_diffrn_measurement_device_type 'Bruker APEX II area-detector diffractometer'
_diffrn_measurement_method '\f and \w scans'
_diffrn_radiation_monochromator graphite
_diffrn_radiation_source 'fine-focus sealed tube'
_diffrn_radiation_type MoK\a
_diffrn_radiation_wavelength 0.71073
_diffrn_reflns_av_R_equivalents 0.0272
_diffrn_reflns_av_sigmaI/netI 0.0242
_diffrn_reflns_limit_h_max 12
_diffrn_reflns_limit_h_min -12
_diffrn_reflns_limit_k_max 13
_diffrn_reflns_limit_k_min -14
_diffrn_reflns_limit_l_max 10
_diffrn_reflns_limit_l_min -8
_diffrn_reflns_number 6904
_diffrn_reflns_theta_full 25.98
_diffrn_reflns_theta_max 25.98
_diffrn_reflns_theta_min 2.07
_exptl_absorpt_coefficient_mu 4.404
_exptl_absorpt_correction_T_max 0.4441
_exptl_absorpt_correction_T_min 0.3719
_exptl_absorpt_correction_type multi-scan
_exptl_absorpt_process_details 'SADABS (Bruker, 2002)'
_exptl_crystal_colour Colorless
_exptl_crystal_density_diffrn 1.717
_exptl_crystal_density_method 'not measured'
_exptl_crystal_description Block
_exptl_crystal_F_000 472
_exptl_crystal_size_max 0.28
_exptl_crystal_size_mid 0.23
_exptl_crystal_size_min 0.22
_refine_diff_density_max 0.353
_refine_diff_density_min -0.494
_refine_diff_density_rms 0.105
_refine_ls_extinction_method none
_refine_ls_goodness_of_fit_ref 1.016
_refine_ls_hydrogen_treatment constr
_refine_ls_matrix_type full
_refine_ls_number_parameters 119
_refine_ls_number_reflns 1818
_refine_ls_number_restraints 0
_refine_ls_restrained_S_all 1.016
_refine_ls_R_factor_all 0.0274
_refine_ls_R_factor_gt 0.0266
_refine_ls_shift/su_max 0.001
_refine_ls_shift/su_mean 0.000
_refine_ls_structure_factor_coef Fsqd
_refine_ls_weighting_details 'calc w=1/[\s^2^(Fo^2^)+(0.0609P)^2^+1.3245P] where P=(Fo^2^+2Fc^2^)/3'
_refine_ls_weighting_scheme calc
_refine_ls_wR_factor_gt 0.0886
_refine_ls_wR_factor_ref 0.0893
_reflns_number_gt 1762
_reflns_number_total 1818
_reflns_threshold_expression I>2\s(I)
_cod_data_source_file jo7b00626_si_002.cif
_cod_data_source_block 1
_cod_depositor_comments
;
The following automatic conversions were performed:

'_symmetry_cell_setting' value 'Monoclinic' changed to 'monoclinic'
according to
/home/data/users/saulius/crontab/automatic-downloads/rss-feeds/ACS/lib/dictionaries/cif_core.dic
dictionary named 'cif_core.dic' version 2.4.2 from 2011-04-26.

'_exptl_absorpt_correction_type' value 'Multi-scan' changed to
'multi-scan' according to
/home/data/users/saulius/crontab/automatic-downloads/rss-feeds/ACS/lib/dictionaries/cif_core.dic
dictionary named 'cif_core.dic' version 2.4.2 from 2011-04-26.

Automatic conversion script
Id: cif_fix_values 4973 2017-02-22 13:04:09Z antanas 
;
_cod_original_sg_symbol_Hall '-P 2ybc '
_cod_original_sg_symbol_H-M 'P 21/c'
_cod_database_code 4032488

loop_
_symmetry_equiv_pos_as_xyz
'x, y, z'
'-x, y+1/2, -z+1/2'
'-x, -y, -z'
'x, -y-1/2, z-1/2'

loop_
_atom_site_label
_atom_site_type_symbol
_atom_site_fract_x
_atom_site_fract_y
_atom_site_fract_z
_atom_site_U_iso_or_equiv
_atom_site_adp_type
_atom_site_occupancy
_atom_site_symmetry_multiplicity
_atom_site_calc_flag
_atom_site_refinement_flags
Br1 Br 0.60445(2) 0.16007(2) 1.14462(3) 0.01903(14) Uani 1 1 d .
O1 O -0.1210(2) 0.47953(18) 0.7483(3) 0.0268(5) Uani 1 1 d .
N1 N -0.0654(3) 0.2724(2) 1.0425(3) 0.0273(6) Uani 1 1 d .
N2 N 0.1075(2) 0.4413(2) 0.7992(3) 0.0218(5) Uani 1 1 d .
C1 C 0.3216(3) 0.4290(3) 0.9974(4) 0.0230(6) Uani 1 1 d .
H1 H 0.3149 0.5080 1.0189 0.028 Uiso 1 1 calc R
C2 C 0.4336(3) 0.3658(3) 1.0756(4) 0.0240(6) Uani 1 1 d .
H2 H 0.5030 0.4024 1.1488 0.029 Uiso 1 1 calc R
C3 C 0.4409(3) 0.2473(3) 1.0431(4) 0.0234(6) Uani 1 1 d .
C4 C 0.3370(3) 0.1906(3) 0.9360(4) 0.0235(6) Uani 1 1 d .
H4 H 0.3418 0.1109 0.9185 0.028 Uiso 1 1 calc R
C5 C 0.2262(3) 0.2541(3) 0.8556(4) 0.0230(6) Uani 1 1 d .
H5 H 0.1573 0.2174 0.7818 0.028 Uiso 1 1 calc R
C6 C 0.2188(3) 0.3728(3) 0.8861(3) 0.0209(6) Uani 1 1 d .
C7 C -0.0215(3) 0.4261(2) 0.8175(3) 0.0208(6) Uani 1 1 d .
C8 C -0.0403(3) 0.3358(2) 0.9439(4) 0.0215(6) Uani 1 1 d .
C9 C 0.1384(3) 0.5309(3) 0.6827(4) 0.0283(6) Uani 1 1 d .
H9A H 0.0568 0.5720 0.6364 0.042 Uiso 1 1 calc R
H9B H 0.1749 0.4945 0.5947 0.042 Uiso 1 1 calc R
H9C H 0.2038 0.5846 0.7410 0.042 Uiso 1 1 calc R

loop_
_atom_site_aniso_label
_atom_site_aniso_U_11
_atom_site_aniso_U_22
_atom_site_aniso_U_33
_atom_site_aniso_U_23
_atom_site_aniso_U_13
_atom_site_aniso_U_12
Br1 0.01537(19) 0.0194(2) 0.02127(19) 0.00278(9) 0.00049(12) 0.00439(8)
O1 0.0251(11) 0.0263(11) 0.0283(11) 0.0000(9) 0.0032(8) 0.0037(9)
N1 0.0262(13) 0.0275(13) 0.0294(13) 0.0010(11) 0.0082(10) -0.0024(10)
N2 0.0253(12) 0.0180(11) 0.0231(12) -0.0001(9) 0.0067(9) -0.0014(10)
C1 0.0266(15) 0.0189(14) 0.0251(14) -0.0008(11) 0.0090(11) -0.0051(11)
C2 0.0209(14) 0.0274(15) 0.0246(14) -0.0036(12) 0.0069(11) -0.0065(12)
C3 0.0197(13) 0.0280(15) 0.0241(14) 0.0027(11) 0.0084(11) 0.0028(11)
C4 0.0268(15) 0.0204(14) 0.0256(14) -0.0023(11) 0.0103(12) -0.0006(12)
C5 0.0220(13) 0.0230(15) 0.0246(14) -0.0046(11) 0.0062(11) -0.0039(11)
C6 0.0208(13) 0.0232(14) 0.0202(13) 0.0002(11) 0.0076(10) -0.0006(11)
C7 0.0251(14) 0.0163(13) 0.0207(13) -0.0041(10) 0.0035(11) -0.0009(11)
C8 0.0191(14) 0.0212(15) 0.0248(15) -0.0040(11) 0.0055(11) -0.0009(10)
C9 0.0344(16) 0.0259(16) 0.0266(14) 0.0055(12) 0.0107(13) -0.0026(13)

loop_
_atom_type_symbol
_atom_type_description
_atom_type_scat_dispersion_real
_atom_type_scat_dispersion_imag
_atom_type_scat_source
C C 0.0033 0.0016 'International Tables Vol C Tables 4.2.6.8 and 6.1.1.4'
H H 0.0000 0.0000 'International Tables Vol C Tables 4.2.6.8 and 6.1.1.4'
N N 0.0061 0.0033 'International Tables Vol C Tables 4.2.6.8 and 6.1.1.4'
O O 0.0106 0.0060 'International Tables Vol C Tables 4.2.6.8 and 6.1.1.4'
Br Br -0.2901 2.4595 'International Tables Vol C Tables 4.2.6.8 and 6.1.1.4'

loop_
_geom_angle_atom_site_label_1
_geom_angle_atom_site_label_2
_geom_angle_atom_site_label_3
_geom_angle
C7 N2 C6 123.3(2)
C7 N2 C9 119.0(2)
C6 N2 C9 117.7(2)
C2 C1 C6 119.6(3)
C2 C1 H1 120.2
C6 C1 H1 120.2
C1 C2 C3 119.3(3)
C1 C2 H2 120.3
C3 C2 H2 120.3
C4 C3 C2 121.2(3)
C4 C3 Br1 119.7(2)
C2 C3 Br1 119.1(2)
C5 C4 C3 119.5(3)
C5 C4 H4 120.2
C3 C4 H4 120.2
C4 C5 C6 119.6(3)
C4 C5 H5 120.2
C6 C5 H5 120.2
C5 C6 C1 120.8(3)
C5 C6 N2 120.6(3)
C1 C6 N2 118.6(3)
O1 C7 N2 127.4(3)
O1 C7 C8 118.2(3)
N2 C7 C8 114.4(2)
N1 C8 C7 173.6(3)
N2 C9 H9A 109.5
N2 C9 H9B 109.5
H9A C9 H9B 109.5
N2 C9 H9C 109.5
H9A C9 H9C 109.5
H9B C9 H9C 109.5

loop_
_geom_bond_atom_site_label_1
_geom_bond_atom_site_label_2
_geom_bond_distance
Br1 C3 1.969(3)
O1 C7 1.218(4)
N1 C8 1.148(4)
N2 C7 1.339(4)
N2 C6 1.441(4)
N2 C9 1.474(4)
C1 C2 1.390(4)
C1 C6 1.400(4)
C1 H1 0.9300
C2 C3 1.392(4)
C2 H2 0.9300
C3 C4 1.392(4)
C4 C5 1.389(4)
C4 H4 0.9300
C5 C6 1.390(4)
C5 H5 0.9300
C7 C8 1.500(4)
C9 H9A 0.9600
C9 H9B 0.9600
C9 H9C 0.9600

loop_
_geom_torsion_atom_site_label_1
_geom_torsion_atom_site_label_2
_geom_torsion_atom_site_label_3
_geom_torsion_atom_site_label_4
_geom_torsion
C6 C1 C2 C3 -0.7(4)
C1 C2 C3 C4 -1.1(4)
C1 C2 C3 Br1 176.7(2)
C2 C3 C4 C5 2.2(4)
Br1 C3 C4 C5 -175.5(2)
C3 C4 C5 C6 -1.6(4)
C4 C5 C6 C1 -0.2(4)
C4 C5 C6 N2 177.5(3)
C2 C1 C6 C5 1.4(4)
C2 C1 C6 N2 -176.4(2)
C7 N2 C6 C5 65.1(4)
C9 N2 C6 C5 -113.9(3)
C7 N2 C6 C1 -117.1(3)
C9 N2 C6 C1 63.9(3)
C6 N2 C7 O1 -179.5(3)
C9 N2 C7 O1 -0.6(4)
C6 N2 C7 C8 3.3(4)
C9 N2 C7 C8 -177.8(2)
O1 C7 C8 N1 -24(3)
N2 C7 C8 N1 153(3)
